data_7049276
loop_
_publ_author_name
'Hong, Dongjing'
'Zhu, Xiancui'
'Wang, Shaowu'
'Wei, Yun'
'Zhou, Shuangliu'
'Huang, Zeming'
'Zhu, Shan'
'Wang, Ruru'
'Yue, Wenrun'
'Mu, Xiaolong'

_publ_section_title
;
 Synthesis, characterization, and reactivity of dinuclear
 organo-rare-earth-metal alkyl complexes supported by
 2-amidate-functionalized indolyl ligands: substituent effects on
 coordination and reactivity.
;
_journal_issue 16
_journal_name_full 'Dalton transactions (Cambridge, England : 2003)'
_journal_page_first 5230
_journal_page_last 5242
_journal_paper_doi 10.1039/c9dt00507b
_journal_volume 48
_journal_year 2019
_chemical_formula_moiety 'C62 H90 Gd2 N4 O6 Si2'
_chemical_formula_sum 'C62 H90 Gd2 N4 O6 Si2'
_chemical_formula_weight 1358.05
_space_group_crystal_system monoclinic
_space_group_IT_number 15
_space_group_name_Hall '-C 2yc'
_space_group_name_H-M_alt 'C 1 2/c 1'
_symmetry_space_group_name_Hall '-C 2yc'
_symmetry_space_group_name_H-M 'C 1 2/c 1'
_atom_sites_solution_hydrogens geom
_atom_sites_solution_primary dual
_audit_creation_date 2018-03-26
_audit_creation_method
;
Olex2 1.2
(compiled 2017.08.10 svn.r3458 for OlexSys, GUI svn.r5381)
;
_audit_update_record
;
2018-03-27 deposited with the CCDC.    2019-03-07 downloaded from the CCDC.
;
_cell_angle_alpha 90
_cell_angle_beta 117.5380(10)
_cell_angle_gamma 90
_cell_formula_units_Z 4
_cell_length_a 30.2539(18)
_cell_length_b 14.9846(9)
_cell_length_c 22.6708(13)
_cell_measurement_reflns_used 6988
_cell_measurement_temperature 293(2)
_cell_measurement_theta_max 22.29
_cell_measurement_theta_min 2.26
_cell_volume 9113.2(9)
_computing_cell_refinement 'SAINT v7.34A (Bruker, 200?)'
_computing_data_collection 'SAINT v7.34A (Bruker, 200?)'
_computing_data_reduction 'SAINT v7.34A (Bruker, 200?)'
_computing_molecular_graphics 'Olex2 (Dolomanov et al., 2009)'
_computing_publication_material 'Olex2 (Dolomanov et al., 2009)'
_computing_structure_refinement 'ShelXL (Sheldrick, 2015)'
_computing_structure_solution 'ShelXT (Sheldrick, 2015)'
_diffrn_ambient_temperature 293.15
_diffrn_measured_fraction_theta_full 0.995
_diffrn_measured_fraction_theta_max 0.985
_diffrn_measurement_device_type 'CCD area detector'
_diffrn_measurement_method 'phi and omega scans'
_diffrn_radiation_monochromator graphite
_diffrn_radiation_type MoK\a
_diffrn_radiation_wavelength 0.71073
_diffrn_reflns_av_R_equivalents 0.0701
_diffrn_reflns_av_unetI/netI 0.0984
_diffrn_reflns_Laue_measured_fraction_full 0.995
_diffrn_reflns_Laue_measured_fraction_max 0.985
_diffrn_reflns_limit_h_max 38
_diffrn_reflns_limit_h_min -39
_diffrn_reflns_limit_k_max 19
_diffrn_reflns_limit_k_min -19
_diffrn_reflns_limit_l_max 29
_diffrn_reflns_limit_l_min -29
_diffrn_reflns_number 38364
_diffrn_reflns_point_group_measured_fraction_full 0.995
_diffrn_reflns_point_group_measured_fraction_max 0.985
_diffrn_reflns_theta_full 25.242
_diffrn_reflns_theta_max 27.498
_diffrn_reflns_theta_min 2.026
_exptl_absorpt_coefficient_mu 1.504
_exptl_absorpt_correction_type none
_exptl_crystal_colour colourless
_exptl_crystal_colour_primary colourless
_exptl_crystal_density_diffrn 0.990
_exptl_crystal_description block
_exptl_crystal_F_000 2776
_exptl_crystal_size_max 0.23
_exptl_crystal_size_mid 0.21
_exptl_crystal_size_min 0.2
_refine_diff_density_max 0.620
_refine_diff_density_min -0.437
_refine_diff_density_rms 0.069
_refine_ls_extinction_method none
_refine_ls_goodness_of_fit_ref 0.794
_refine_ls_hydrogen_treatment constr
_refine_ls_matrix_type full
_refine_ls_number_parameters 349
_refine_ls_number_reflns 10322
_refine_ls_number_restraints 48
_refine_ls_restrained_S_all 0.803
_refine_ls_R_factor_all 0.0926
_refine_ls_R_factor_gt 0.0402
_refine_ls_shift/su_max 0.002
_refine_ls_shift/su_mean 0.000
_refine_ls_structure_factor_coef Fsqd
_refine_ls_weighting_details 'w=1/[\s^2^(Fo^2^)+(0.0349P)^2^] where P=(Fo^2^+2Fc^2^)/3'
_refine_ls_weighting_scheme calc
_refine_ls_wR_factor_gt 0.0711
_refine_ls_wR_factor_ref 0.0788
_reflns_Friedel_coverage 0.000
_reflns_number_gt 5292
_reflns_number_total 10322
_reflns_threshold_expression 'I > 2\s(I)'
_cod_data_source_file c9dt00507b2.cif
_cod_data_source_block 2a
_cod_depositor_comments 'Adding full bibliography for 7049263--7049284.cif.'
_cod_database_code 7049276
_shelx_shelxl_version_number 2018/1
_shelx_space_group_comment
;
The symmetry employed for this shelxl refinement is uniquely defined
by the following loop, which should always be used as a source of
symmetry information in preference to the above space-group names.
They are only intended as comments.
;
_shelx_estimated_absorpt_t_max 0.753
_shelx_estimated_absorpt_t_min 0.724
_olex2_refinement_description
;
1. Fixed Uiso
 At 1.2 times of:
  All C(H) groups, All C(H,H) groups
 At 1.5 times of:
  All C(H,H,H) groups
2. Rigid bond restraints
 C24, C25, C26
 with sigma for 1-2 distances of 0.01 and sigma for 1-3 distances of 0.02
 C28, C29, C30
 with sigma for 1-2 distances of 0.01 and sigma for 1-3 distances of 0.02
3. Uiso/Uaniso restraints and constraints
C24 \\sim C25 \\sim C26: within 2A with sigma of 0.01 and sigma for terminal
atoms of 0.02
C28 \\sim C29 \\sim C30: within 2A with sigma of 0.01 and sigma for terminal
atoms of 0.02
Uanis(C24) \\sim Ueq, Uanis(C25) \\sim Ueq, Uanis(C26) \\sim Ueq: with sigma of
0.02 and sigma for terminal atoms of 0.04
4.a Secondary CH2 refined with riding coordinates:
 C20(H20A,H20B), C24(H24A,H24B), C25(H25A,H25B), C26(H26A,H26B), C27(H27A,
 H27B), C28(H28A,H28B), C29(H29A,H29B), C30(H30A,H30B), C31(H31A,H31B)
4.b Aromatic/amide H refined with riding coordinates:
 C2(H2), C4(H4), C5(H5), C6(H6), C7(H7), C12(H12), C13(H13), C14(H14), C15(H15)
4.c Idealised Me refined as rotating group:
 C17(H17A,H17B,H17C), C18(H18A,H18B,H18C), C19(H19A,H19B,H19C), C21(H21A,H21B,
 H21C), C22(H22A,H22B,H22C), C23(H23A,H23B,H23C)
;
_olex2_submission_special_instructions 'No special instructions were received'

loop_
_space_group_symop_operation_xyz
'x, y, z'
'-x, y, -z+1/2'
'x+1/2, y+1/2, z'
'-x+1/2, y+1/2, -z+1/2'
'-x, -y, -z'
'x, -y, z-1/2'
'-x+1/2, -y+1/2, -z'
'x+1/2, -y+1/2, z-1/2'

loop_
_atom_site_label
_atom_site_type_symbol
_atom_site_fract_x
_atom_site_fract_y
_atom_site_fract_z
_atom_site_U_iso_or_equiv
_atom_site_adp_type
_atom_site_occupancy
_atom_site_site_symmetry_order
_atom_site_calc_flag
_atom_site_refinement_flags_posn
_atom_site_refinement_flags_adp
Gd1 Gd 0.26080(2) 0.73078(2) 0.92206(2) 0.05008(7) Uani 1 1 d . .
Si1 Si 0.13951(5) 0.80145(9) 0.76815(6) 0.0838(4) Uani 1 1 d . .
O1 O 0.26294(10) 0.67167(18) 1.01801(11) 0.0554(7) Uani 1 1 d . .
O2 O 0.35313(11) 0.7391(2) 0.99974(13) 0.0759(8) Uani 1 1 d . .
O3 O 0.29684(11) 0.67062(18) 0.85456(13) 0.0714(8) Uani 1 1 d . .
N1 N 0.22234(12) 0.61563(18) 1.08956(14) 0.0511(8) Uani 1 1 d . .
N2 N 0.24898(13) 0.5561(2) 0.95218(15) 0.0600(9) Uani 1 1 d . .
C1 C 0.22263(15) 0.5561(2) 1.04187(18) 0.0533(10) Uani 1 1 d . .
C2 C 0.20153(16) 0.4757(3) 1.04343(19) 0.0675(12) Uani 1 1 d . .
H2 H 0.197352 0.426879 1.016037 0.081 Uiso 1 1 calc R .
C3 C 0.18737(16) 0.4812(3) 1.09454(19) 0.0621(11) Uani 1 1 d . .
C4 C 0.16308(18) 0.4241(3) 1.1200(2) 0.0818(14) Uani 1 1 d . .
H4 H 0.152427 0.367738 1.101720 0.098 Uiso 1 1 calc R .
C5 C 0.15544(19) 0.4529(3) 1.1719(2) 0.0916(16) Uani 1 1 d . .
H5 H 0.139521 0.415364 1.188803 0.110 Uiso 1 1 calc R .
C6 C 0.17088(18) 0.5369(3) 1.2001(2) 0.0821(14) Uani 1 1 d . .
H6 H 0.165794 0.554089 1.235888 0.099 Uiso 1 1 calc R .
C7 C 0.19355(17) 0.5945(3) 1.1755(2) 0.0700(12) Uani 1 1 d . .
H7 H 0.203829 0.650686 1.194342 0.084 Uiso 1 1 calc R .
C8 C 0.20102(15) 0.5678(3) 1.12164(18) 0.0566(11) Uani 1 1 d . .
C9 C 0.24477(15) 0.5902(3) 1.00170(19) 0.0562(11) Uani 1 1 d . .
C10 C 0.2260(2) 0.4732(3) 0.9235(2) 0.0721(14) Uani 1 1 d . .
C11 C 0.2530(3) 0.3943(3) 0.9323(3) 0.0862(16) Uani 1 1 d . .
C12 C 0.2262(3) 0.3188(4) 0.9005(3) 0.122(2) Uani 1 1 d . .
H12 H 0.243342 0.265197 0.906785 0.146 Uiso 1 1 calc R .
C13 C 0.1764(4) 0.3191(5) 0.8608(4) 0.143(3) Uani 1 1 d . .
H13 H 0.160248 0.266553 0.840205 0.171 Uiso 1 1 calc R .
C14 C 0.1490(3) 0.3974(5) 0.8506(3) 0.127(2) Uani 1 1 d . .
H14 H 0.114730 0.398991 0.823600 0.153 Uiso 1 1 calc R .
C15 C 0.1762(2) 0.4740(3) 0.8833(2) 0.0888(16) Uani 1 1 d . .
H15 H 0.159194 0.527670 0.877053 0.107 Uiso 1 1 calc R .
C16 C 0.3090(3) 0.3894(3) 0.9745(3) 0.1068(19) Uani 1 1 d . .
C17 C 0.3358(2) 0.4514(3) 0.9457(3) 0.123(2) Uani 1 1 d . .
H17A H 0.327526 0.432945 0.901218 0.185 Uiso 1 1 calc GR .
H17B H 0.371239 0.447439 0.973071 0.185 Uiso 1 1 calc GR .
H17C H 0.325228 0.511934 0.945060 0.185 Uiso 1 1 calc GR .
C18 C 0.3253(2) 0.4157(3) 1.0471(3) 0.1138(19) Uani 1 1 d . .
H18A H 0.316421 0.476704 1.048937 0.171 Uiso 1 1 calc GR .
H18B H 0.360793 0.408870 1.072507 0.171 Uiso 1 1 calc GR .
H18C H 0.309015 0.377826 1.065191 0.171 Uiso 1 1 calc GR .
C19 C 0.3317(3) 0.2947(3) 0.9774(3) 0.163(3) Uani 1 1 d . .
H19A H 0.317468 0.252898 0.995945 0.244 Uiso 1 1 calc GR .
H19B H 0.367158 0.296891 1.004716 0.244 Uiso 1 1 calc GR .
H19C H 0.324366 0.276105 0.933270 0.244 Uiso 1 1 calc GR .
C20 C 0.17570(16) 0.7186(2) 0.83458(19) 0.0684(12) Uani 1 1 d . .
H20A H 0.174675 0.663796 0.811231 0.082 Uiso 1 1 calc R .
H20B H 0.155784 0.707667 0.857271 0.082 Uiso 1 1 calc R .
C21 C 0.14260(19) 0.9158(3) 0.8042(2) 0.0986(16) Uani 1 1 d . .
H21A H 0.176766 0.934430 0.828073 0.148 Uiso 1 1 calc GR .
H21B H 0.128182 0.914023 0.834078 0.148 Uiso 1 1 calc GR .
H21C H 0.124439 0.957308 0.768972 0.148 Uiso 1 1 calc GR .
C22 C 0.1664(2) 0.8132(3) 0.7097(2) 0.1124(18) Uani 1 1 d . .
H22A H 0.199330 0.837691 0.732798 0.169 Uiso 1 1 calc GR .
H22B H 0.145738 0.852224 0.673888 0.169 Uiso 1 1 calc GR .
H22C H 0.167878 0.755643 0.692047 0.169 Uiso 1 1 calc GR .
C23 C 0.0714(2) 0.7736(4) 0.7170(3) 0.158(3) Uani 1 1 d . .
H23A H 0.054493 0.822867 0.688338 0.236 Uiso 1 1 calc GR .
H23B H 0.056880 0.762121 0.746039 0.236 Uiso 1 1 calc GR .
H23C H 0.068017 0.721510 0.690561 0.236 Uiso 1 1 calc GR .
C24 C 0.3870(2) 0.8137(4) 1.0151(3) 0.1187(19) Uani 1 1 d . U
H24A H 0.376466 0.862454 1.033857 0.142 Uiso 1 1 calc R .
H24B H 0.387837 0.834788 0.975182 0.142 Uiso 1 1 calc R .
C25 C 0.4359(3) 0.7814(5) 1.0631(4) 0.177(3) Uani 1 1 d . U
H25A H 0.457463 0.776166 1.042230 0.213 Uiso 1 1 calc R .
H25B H 0.451017 0.822750 1.100004 0.213 Uiso 1 1 calc R .
C26 C 0.4294(2) 0.6960(5) 1.0863(4) 0.164(3) Uani 1 1 d . U
H26A H 0.435530 0.700200 1.132106 0.197 Uiso 1 1 calc R .
H26B H 0.452576 0.653224 1.083860 0.197 Uiso 1 1 calc R .
C27 C 0.3791(2) 0.6685(4) 1.0444(3) 0.1104(18) Uani 1 1 d . .
H27A H 0.378871 0.615621 1.019563 0.132 Uiso 1 1 calc R .
H27B H 0.362840 0.654027 1.071372 0.132 Uiso 1 1 calc R .
C28 C 0.2659(2) 0.6183(4) 0.7963(2) 0.1139(19) Uani 1 1 d . U
H28A H 0.235044 0.649600 0.768824 0.137 Uiso 1 1 calc R .
H28B H 0.257815 0.561281 0.809231 0.137 Uiso 1 1 calc R .
C29 C 0.2942(3) 0.6050(5) 0.7601(3) 0.159(2) Uani 1 1 d . U
H29A H 0.297785 0.541635 0.754575 0.191 Uiso 1 1 calc R .
H29B H 0.276668 0.631648 0.716226 0.191 Uiso 1 1 calc R .
C30 C 0.3408(3) 0.6437(5) 0.7945(3) 0.157(2) Uani 1 1 d . U
H30A H 0.343506 0.695324 0.770584 0.188 Uiso 1 1 calc R .
H30B H 0.366570 0.601352 0.799664 0.188 Uiso 1 1 calc R .
C31 C 0.34668(19) 0.6712(3) 0.8614(2) 0.0951(16) Uani 1 1 d . .
H31A H 0.367846 0.629479 0.895500 0.114 Uiso 1 1 calc R .
H31B H 0.361199 0.730360 0.873100 0.114 Uiso 1 1 calc R .

loop_
_atom_site_aniso_label
_atom_site_aniso_U_11
_atom_site_aniso_U_22
_atom_site_aniso_U_33
_atom_site_aniso_U_23
_atom_site_aniso_U_13
_atom_site_aniso_U_12
Gd1 0.06873(14) 0.04039(11) 0.05037(11) -0.00315(10) 0.03541(10) 0.00012(12)
Si1 0.0923(11) 0.0838(10) 0.0715(9) 0.0031(7) 0.0347(8) 0.0031(8)
O1 0.083(2) 0.0353(17) 0.0643(17) -0.0027(14) 0.0475(16) 0.0002(15)
O2 0.074(2) 0.076(2) 0.0679(18) 0.0038(16) 0.0240(16) -0.0023(18)
O3 0.087(2) 0.068(2) 0.077(2) -0.0139(15) 0.0524(18) -0.0019(16)
N1 0.073(2) 0.0404(19) 0.0516(19) -0.0008(14) 0.0384(18) -0.0011(16)
N2 0.102(3) 0.036(2) 0.061(2) -0.0036(16) 0.053(2) -0.0046(18)
C1 0.077(3) 0.037(2) 0.052(2) 0.0019(18) 0.036(2) -0.003(2)
C2 0.112(4) 0.040(3) 0.066(3) -0.003(2) 0.054(3) -0.006(2)
C3 0.088(3) 0.039(3) 0.070(3) 0.008(2) 0.045(3) 0.002(2)
C4 0.129(4) 0.049(3) 0.096(4) 0.006(2) 0.077(3) -0.009(3)
C5 0.129(5) 0.076(4) 0.101(4) 0.017(3) 0.080(4) -0.005(3)
C6 0.121(4) 0.076(4) 0.081(3) 0.010(3) 0.074(3) 0.004(3)
C7 0.102(4) 0.056(3) 0.065(3) 0.005(2) 0.050(3) 0.009(2)
C8 0.073(3) 0.046(3) 0.056(2) 0.011(2) 0.035(2) 0.005(2)
C9 0.079(3) 0.040(3) 0.058(2) 0.0053(18) 0.038(2) 0.007(2)
C10 0.125(5) 0.048(3) 0.068(3) -0.006(2) 0.066(3) -0.013(3)
C11 0.156(6) 0.048(3) 0.085(4) -0.010(3) 0.082(4) -0.007(4)
C12 0.221(8) 0.063(4) 0.111(5) -0.024(4) 0.102(6) -0.029(6)
C13 0.252(11) 0.085(5) 0.099(6) -0.025(5) 0.088(6) -0.066(7)
C14 0.193(7) 0.107(5) 0.088(4) -0.003(4) 0.070(5) -0.051(6)
C15 0.138(5) 0.066(4) 0.076(4) -0.010(3) 0.060(4) -0.036(4)
C16 0.181(7) 0.049(3) 0.132(5) 0.010(3) 0.107(5) 0.031(4)
C17 0.173(6) 0.085(4) 0.159(6) -0.004(4) 0.118(5) 0.020(4)
C18 0.158(6) 0.087(4) 0.110(4) 0.004(3) 0.073(4) 0.031(4)
C19 0.260(9) 0.064(4) 0.218(7) 0.013(4) 0.156(7) 0.055(5)
C20 0.104(4) 0.043(3) 0.076(3) -0.003(2) 0.056(3) -0.001(2)
C21 0.124(5) 0.083(4) 0.099(4) 0.011(3) 0.061(4) 0.018(3)
C22 0.163(5) 0.092(4) 0.088(4) 0.011(3) 0.063(4) 0.008(4)
C23 0.104(5) 0.180(7) 0.135(6) 0.020(5) 0.010(4) -0.002(5)
C24 0.086(4) 0.101(4) 0.142(5) 0.002(4) 0.029(4) -0.018(3)
C25 0.100(4) 0.146(5) 0.209(6) 0.033(4) 0.005(4) -0.015(4)
C26 0.080(4) 0.163(6) 0.198(6) 0.054(5) 0.021(4) 0.003(4)
C27 0.098(5) 0.099(5) 0.105(4) 0.027(4) 0.023(4) 0.017(4)
C28 0.116(4) 0.144(5) 0.096(4) -0.062(3) 0.061(3) -0.015(4)
C29 0.145(5) 0.231(6) 0.127(5) -0.073(4) 0.086(4) -0.011(5)
C30 0.145(6) 0.238(7) 0.131(5) -0.066(5) 0.101(5) -0.021(5)
C31 0.104(4) 0.108(4) 0.101(4) -0.010(3) 0.071(4) 0.002(3)

loop_
_atom_type_symbol
_atom_type_description
_atom_type_scat_dispersion_real
_atom_type_scat_dispersion_imag
_atom_type_scat_source
C C 0.0033 0.0016 'International Tables Vol C Tables 4.2.6.8 and 6.1.1.4'
H H 0.0000 0.0000 'International Tables Vol C Tables 4.2.6.8 and 6.1.1.4'
Gd Gd -0.1653 3.9035 'International Tables Vol C Tables 4.2.6.8 and 6.1.1.4'
N N 0.0061 0.0033 'International Tables Vol C Tables 4.2.6.8 and 6.1.1.4'
O O 0.0106 0.0060 'International Tables Vol C Tables 4.2.6.8 and 6.1.1.4'
Si Si 0.0817 0.0704 'International Tables Vol C Tables 4.2.6.8 and 6.1.1.4'

loop_
_geom_angle_atom_site_label_1
_geom_angle_atom_site_label_2
_geom_angle_atom_site_label_3
_geom_angle
_geom_angle_site_symmetry_1
_geom_angle_site_symmetry_3
O1 Gd1 Gd1 32.43(6) . 7_567
O1 Gd1 Gd1 32.39(6) 7_567 7_567
O1 Gd1 O1 64.82(11) . 7_567
O1 Gd1 O2 95.89(9) 7_567 .
O1 Gd1 O2 79.78(9) . .
O1 Gd1 O3 162.36(9) 7_567 .
O1 Gd1 O3 128.55(9) . .
O1 Gd1 N1 66.39(9) 7_567 7_567
O1 Gd1 N1 123.64(9) . 7_567
O1 Gd1 N2 50.16(9) . .
O1 Gd1 N2 109.90(9) 7_567 .
O1 Gd1 C9 84.78(11) 7_567 .
O1 Gd1 C9 25.51(9) . .
O1 Gd1 C20 107.28(11) . .
O1 Gd1 C20 91.56(11) 7_567 .
O2 Gd1 Gd1 87.47(6) . 7_567
O2 Gd1 N2 95.84(10) . .
O2 Gd1 C9 92.87(10) . .
O3 Gd1 Gd1 159.00(7) . 7_567
O3 Gd1 O2 77.47(10) . .
O3 Gd1 N2 87.20(9) . .
O3 Gd1 C9 111.64(10) . .
N1 Gd1 Gd1 95.20(7) 7_567 7_567
N1 Gd1 O2 78.84(10) 7_567 .
N1 Gd1 O3 96.13(9) 7_567 .
N1 Gd1 N2 172.91(10) 7_567 .
N1 Gd1 C9 148.67(10) 7_567 .
N1 Gd1 C20 100.47(11) 7_567 .
N2 Gd1 Gd1 79.77(6) . 7_567
N2 Gd1 C9 25.82(9) . .
C9 Gd1 Gd1 53.97(8) . 7_567
C20 Gd1 Gd1 101.06(9) . 7_567
C20 Gd1 O2 171.46(11) . .
C20 Gd1 O3 94.19(11) . .
C20 Gd1 N2 85.48(11) . .
C20 Gd1 C9 91.95(12) . .
C20 Si1 C21 111.22(19) . .
C20 Si1 C23 114.5(2) . .
C21 Si1 C23 106.8(3) . .
C22 Si1 C20 110.6(2) . .
C22 Si1 C21 105.9(2) . .
C22 Si1 C23 107.2(3) . .
Gd1 O1 Gd1 115.18(11) . 7_567
C9 O1 Gd1 123.0(2) . 7_567
C9 O1 Gd1 105.2(2) . .
C24 O2 Gd1 129.6(3) . .
C27 O2 Gd1 121.9(3) . .
C27 O2 C24 107.9(4) . .
C28 O3 Gd1 119.2(3) . .
C31 O3 Gd1 133.0(2) . .
C31 O3 C28 107.8(3) . .
C1 N1 Gd1 116.6(2) . 7_567
C8 N1 Gd1 137.2(2) . 7_567
C8 N1 C1 104.3(3) . .
C9 N2 Gd1 85.2(2) . .
C9 N2 C10 121.2(3) . .
C10 N2 Gd1 143.4(3) . .
N1 C1 C9 115.4(3) . .
C2 C1 N1 111.7(3) . .
C2 C1 C9 133.0(4) . .
C1 C2 H2 126.5 . .
C1 C2 C3 106.9(3) . .
C3 C2 H2 126.5 . .
C2 C3 C4 135.4(4) . .
C2 C3 C8 105.8(3) . .
C8 C3 C4 118.8(4) . .
C3 C4 H4 120.5 . .
C5 C4 C3 119.1(4) . .
C5 C4 H4 120.5 . .
C4 C5 H5 119.2 . .
C4 C5 C6 121.7(4) . .
C6 C5 H5 119.2 . .
C5 C6 H6 119.7 . .
C7 C6 C5 120.6(4) . .
C7 C6 H6 119.7 . .
C6 C7 H7 120.4 . .
C6 C7 C8 119.2(4) . .
C8 C7 H7 120.4 . .
N1 C8 C3 111.3(3) . .
N1 C8 C7 128.0(4) . .
C7 C8 C3 120.7(4) . .
O1 C9 Gd1 49.24(16) . .
O1 C9 C1 113.8(3) . .
N2 C9 Gd1 69.0(2) . .
N2 C9 O1 114.4(3) . .
N2 C9 C1 131.7(4) . .
C1 C9 Gd1 152.7(3) . .
C11 C10 N2 122.9(5) . .
C15 C10 N2 117.1(5) . .
C15 C10 C11 119.9(5) . .
C10 C11 C16 122.6(5) . .
C12 C11 C10 117.1(6) . .
C12 C11 C16 120.3(6) . .
C11 C12 H12 118.4 . .
C13 C12 C11 123.2(8) . .
C13 C12 H12 118.4 . .
C12 C13 H13 119.7 . .
C12 C13 C14 120.5(8) . .
C14 C13 H13 119.7 . .
C13 C14 H14 121.9 . .
C13 C14 C15 116.2(7) . .
C15 C14 H14 121.9 . .
C10 C15 C14 123.0(6) . .
C10 C15 H15 118.5 . .
C14 C15 H15 118.5 . .
C11 C16 C17 110.7(5) . .
C11 C16 C18 112.1(4) . .
C11 C16 C19 114.3(5) . .
C17 C16 C19 104.7(5) . .
C18 C16 C17 108.9(5) . .
C18 C16 C19 105.6(5) . .
C16 C17 H17A 109.5 . .
C16 C17 H17B 109.5 . .
C16 C17 H17C 109.5 . .
H17A C17 H17B 109.5 . .
H17A C17 H17C 109.5 . .
H17B C17 H17C 109.5 . .
C16 C18 H18A 109.5 . .
C16 C18 H18B 109.5 . .
C16 C18 H18C 109.5 . .
H18A C18 H18B 109.5 . .
H18A C18 H18C 109.5 . .
H18B C18 H18C 109.5 . .
C16 C19 H19A 109.5 . .
C16 C19 H19B 109.5 . .
C16 C19 H19C 109.5 . .
H19A C19 H19B 109.5 . .
H19A C19 H19C 109.5 . .
H19B C19 H19C 109.5 . .
Gd1 C20 H20A 105.3 . .
Gd1 C20 H20B 105.3 . .
Si1 C20 Gd1 127.97(19) . .
Si1 C20 H20A 105.3 . .
Si1 C20 H20B 105.3 . .
H20A C20 H20B 106.0 . .
Si1 C21 H21A 109.5 . .
Si1 C21 H21B 109.5 . .
Si1 C21 H21C 109.5 . .
H21A C21 H21B 109.5 . .
H21A C21 H21C 109.5 . .
H21B C21 H21C 109.5 . .
Si1 C22 H22A 109.5 . .
Si1 C22 H22B 109.5 . .
Si1 C22 H22C 109.5 . .
H22A C22 H22B 109.5 . .
H22A C22 H22C 109.5 . .
H22B C22 H22C 109.5 . .
Si1 C23 H23A 109.5 . .
Si1 C23 H23B 109.5 . .
Si1 C23 H23C 109.5 . .
H23A C23 H23B 109.5 . .
H23A C23 H23C 109.5 . .
H23B C23 H23C 109.5 . .
O2 C24 H24A 110.4 . .
O2 C24 H24B 110.4 . .
O2 C24 C25 106.5(5) . .
H24A C24 H24B 108.6 . .
C25 C24 H24A 110.4 . .
C25 C24 H24B 110.4 . .
C24 C25 H25A 110.1 . .
C24 C25 H25B 110.1 . .
H25A C25 H25B 108.4 . .
C26 C25 C24 107.9(6) . .
C26 C25 H25A 110.1 . .
C26 C25 H25B 110.1 . .
C25 C26 H26A 110.2 . .
C25 C26 H26B 110.2 . .
C25 C26 C27 107.4(6) . .
H26A C26 H26B 108.5 . .
C27 C26 H26A 110.2 . .
C27 C26 H26B 110.2 . .
O2 C27 C26 109.0(5) . .
O2 C27 H27A 109.9 . .
O2 C27 H27B 109.9 . .
C26 C27 H27A 109.9 . .
C26 C27 H27B 109.9 . .
H27A C27 H27B 108.3 . .
O3 C28 H28A 110.4 . .
O3 C28 H28B 110.4 . .
O3 C28 C29 106.8(5) . .
H28A C28 H28B 108.6 . .
C29 C28 H28A 110.4 . .
C29 C28 H28B 110.4 . .
C28 C29 H29A 109.7 . .
C28 C29 H29B 109.7 . .
H29A C29 H29B 108.2 . .
C30 C29 C28 109.7(5) . .
C30 C29 H29A 109.7 . .
C30 C29 H29B 109.7 . .
C29 C30 H30A 110.2 . .
C29 C30 H30B 110.2 . .
C29 C30 C31 107.5(5) . .
H30A C30 H30B 108.5 . .
C31 C30 H30A 110.2 . .
C31 C30 H30B 110.2 . .
O3 C31 C30 105.1(4) . .
O3 C31 H31A 110.7 . .
O3 C31 H31B 110.7 . .
C30 C31 H31A 110.7 . .
C30 C31 H31B 110.7 . .
H31A C31 H31B 108.8 . .

loop_
_geom_bond_atom_site_label_1
_geom_bond_atom_site_label_2
_geom_bond_distance
_geom_bond_site_symmetry_2
Gd1 Gd1 3.9219(4) 7_567
Gd1 O1 2.324(2) 7_567
Gd1 O1 2.321(2) .
Gd1 O2 2.524(3) .
Gd1 O3 2.426(2) .
Gd1 N1 2.398(3) 7_567
Gd1 N2 2.770(3) .
Gd1 C9 2.957(4) .
Gd1 C20 2.424(4) .
Si1 C20 1.866(4) .
Si1 C21 1.883(5) .
Si1 C22 1.856(5) .
Si1 C23 1.887(6) .
O1 C9 1.320(4) .
O2 C24 1.446(5) .
O2 C27 1.423(5) .
O3 C28 1.447(5) .
O3 C31 1.443(5) .
N1 C1 1.405(4) .
N1 C8 1.376(4) .
N2 C9 1.292(4) .
N2 C10 1.424(5) .
C1 C2 1.371(5) .
C1 C9 1.451(5) .
C2 H2 0.9300 .
C2 C3 1.411(5) .
C3 C4 1.414(5) .
C3 C8 1.412(5) .
C4 H4 0.9300 .
C4 C5 1.371(5) .
C5 H5 0.9300 .
C5 C6 1.390(6) .
C6 H6 0.9300 .
C6 C7 1.372(5) .
C7 H7 0.9300 .
C7 C8 1.398(5) .
C10 C11 1.398(6) .
C10 C15 1.353(6) .
C11 C12 1.384(7) .
C11 C16 1.514(7) .
C12 H12 0.9300 .
C12 C13 1.352(9) .
C13 H13 0.9300 .
C13 C14 1.392(9) .
C14 H14 0.9300 .
C14 C15 1.408(7) .
C15 H15 0.9300 .
C16 C17 1.561(7) .
C16 C18 1.535(6) .
C16 C19 1.565(6) .
C17 H17A 0.9600 .
C17 H17B 0.9600 .
C17 H17C 0.9600 .
C18 H18A 0.9600 .
C18 H18B 0.9600 .
C18 H18C 0.9600 .
C19 H19A 0.9600 .
C19 H19B 0.9600 .
C19 H19C 0.9600 .
C20 H20A 0.9700 .
C20 H20B 0.9700 .
C21 H21A 0.9600 .
C21 H21B 0.9600 .
C21 H21C 0.9600 .
C22 H22A 0.9600 .
C22 H22B 0.9600 .
C22 H22C 0.9600 .
C23 H23A 0.9600 .
C23 H23B 0.9600 .
C23 H23C 0.9600 .
C24 H24A 0.9700 .
C24 H24B 0.9700 .
C24 C25 1.455(7) .
C25 H25A 0.9700 .
C25 H25B 0.9700 .
C25 C26 1.430(8) .
C26 H26A 0.9700 .
C26 H26B 0.9700 .
C26 C27 1.433(7) .
C27 H27A 0.9700 .
C27 H27B 0.9700 .
C28 H28A 0.9700 .
C28 H28B 0.9700 .
C28 C29 1.449(6) .
C29 H29A 0.9700 .
C29 H29B 0.9700 .
C29 C30 1.384(7) .
C30 H30A 0.9700 .
C30 H30B 0.9700 .
C30 C31 1.500(6) .
C31 H31A 0.9700 .
C31 H31B 0.9700 .
